data_4072743
loop_
_publ_author_name
'Paul, Fr\'ed\'eric'
'da Costa, Gr\'egory'
'Bondon, Arnaud'
'Gauthier, Nicolas'
'Sinbandhit, Sourisak'
'Toupet, Loic'
'Costuas, Karine'
'Halet, Jean-Fran\,cois'
'Lapinte, Claude'

_publ_section_title
;
 Spin Delocalization in Electron-Rich Iron(III) Piano-Stool \s-Acetylides.
 An Experimental (NMR) and Theoretical (DFT) Investigation
;
_journal_issue 4
_journal_name_full Organometallics
_journal_page_first 874
_journal_paper_doi 10.1021/om060989j
_journal_volume 26
_journal_year 2007
_chemical_formula_sum 'C53 H56 Fe P2'
_chemical_formula_weight 810.77
_chemical_name_systematic
;
  ?
;
_space_group_IT_number 2
_symmetry_cell_setting triclinic
_symmetry_space_group_name_Hall '-P 1'
_symmetry_space_group_name_H-M 'P -1'
_atom_sites_solution_hydrogens geom
_atom_sites_solution_primary direct
_atom_sites_solution_secondary difmap
_audit_creation_method SHELXL-97
_cell_angle_alpha 80.010(2)
_cell_angle_beta 86.082(2)
_cell_angle_gamma 64.282(2)
_cell_formula_units_Z 2
_cell_length_a 10.6961(4)
_cell_length_b 11.0582(3)
_cell_length_c 20.3047(8)
_cell_measurement_temperature 120(1)
_cell_volume 2130.86(13)
_computing_structure_refinement 'SHELXL-97 (Sheldrick, 1997)'
_computing_structure_solution 'SHELXS-97 (Sheldrick, 1990)'
_diffrn_ambient_temperature 293(2)
_diffrn_measured_fraction_theta_full 0.988
_diffrn_measured_fraction_theta_max 0.988
_diffrn_radiation_monochromator graphite
_diffrn_radiation_source 'fine-focus sealed tube'
_diffrn_radiation_type MoK\a
_diffrn_radiation_wavelength 0.71069
_diffrn_reflns_av_R_equivalents 0.0570
_diffrn_reflns_av_sigmaI/netI 0.0845
_diffrn_reflns_limit_h_max 13
_diffrn_reflns_limit_h_min -13
_diffrn_reflns_limit_k_max 14
_diffrn_reflns_limit_k_min -14
_diffrn_reflns_limit_l_max 26
_diffrn_reflns_limit_l_min -26
_diffrn_reflns_number 17404
_diffrn_reflns_theta_full 27.56
_diffrn_reflns_theta_max 27.56
_diffrn_reflns_theta_min 1.02
_exptl_absorpt_coefficient_mu 0.465
_exptl_crystal_colour red
_exptl_crystal_density_diffrn 1.264
_exptl_crystal_density_method 'not measured'
_exptl_crystal_description prism
_exptl_crystal_F_000 860
_exptl_crystal_size_max 0.22
_exptl_crystal_size_mid 0.22
_exptl_crystal_size_min 0.18
_refine_diff_density_max 0.539
_refine_diff_density_min -0.568
_refine_diff_density_rms 0.093
_refine_ls_extinction_coef 0.0166(15)
_refine_ls_extinction_expression Fc^*^=kFc[1+0.001xFc^2^\l^3^/sin(2\q)]^-1/4^
_refine_ls_extinction_method SHELXL
_refine_ls_goodness_of_fit_ref 1.082
_refine_ls_hydrogen_treatment mixed
_refine_ls_matrix_type full
_refine_ls_number_parameters 560
_refine_ls_number_reflns 9705
_refine_ls_number_restraints 0
_refine_ls_restrained_S_all 1.082
_refine_ls_R_factor_all 0.1132
_refine_ls_R_factor_gt 0.0727
_refine_ls_shift/su_max 0.001
_refine_ls_shift/su_mean 0.000
_refine_ls_structure_factor_coef Fsqd
_refine_ls_weighting_details 'calc w=1/[\s^2^(Fo^2^)+(0.0571P)^2^+6.6683P] where P=(Fo^2^+2Fc^2^)/3'
_refine_ls_weighting_scheme calc
_refine_ls_wR_factor_gt 0.1808
_refine_ls_wR_factor_ref 0.2012
_reflns_number_gt 6589
_reflns_number_total 9705
_reflns_threshold_expression >2sigma(I)
_cod_data_source_file om060989jsi20061026_065049.cif
_cod_data_source_block m513b2
_cod_depositor_comments
;
The following automatic conversions were performed:

'_symmetry_cell_setting' value 'Triclinic' changed to 'triclinic'
according to /home/saulius/struct/CIF-dictionaries/cif_core.dic
dictionary named 'cif_core.dic' version 2.4.1 from 2010-06-29.

Automatic conversion script
Id: cif_fix_values 1715 2011-07-08 13:25:40Z adriana 
;
_cod_original_sg_symbol_H-M P-1
_cod_database_code 4072743

loop_
_symmetry_equiv_pos_as_xyz
'x, y, z'
'-x, -y, -z'

loop_
_atom_site_label
_atom_site_type_symbol
_atom_site_fract_x
_atom_site_fract_y
_atom_site_fract_z
_atom_site_U_iso_or_equiv
_atom_site_adp_type
_atom_site_occupancy
_atom_site_symmetry_multiplicity
_atom_site_calc_flag
_atom_site_refinement_flags
_atom_site_disorder_assembly
_atom_site_disorder_group
Fe1 Fe 0.31586(6) 0.16243(6) 0.78302(3) 0.02453(19) Uani 1 1 d . . .
P1 P 0.36067(12) 0.33898(11) 0.75957(5) 0.0257(3) Uani 1 1 d . . .
P2 P 0.41696(12) 0.10723(12) 0.68981(6) 0.0293(3) Uani 1 1 d . . .
C1 C 0.2494(4) 0.0152(4) 0.8280(2) 0.0285(9) Uani 1 1 d . . .
C2 C 0.1531(4) 0.1034(4) 0.7762(2) 0.0275(9) Uani 1 1 d . . .
C3 C 0.0970(4) 0.2380(4) 0.7907(2) 0.0276(9) Uani 1 1 d . . .
C4 C 0.1530(5) 0.2336(4) 0.8538(2) 0.0276(9) Uani 1 1 d . . .
C5 C 0.2458(4) 0.0957(4) 0.8771(2) 0.0261(9) Uani 1 1 d . . .
C6 C 0.3280(5) -0.1366(4) 0.8343(3) 0.0344(10) Uani 1 1 d . . .
H6A H 0.3862 -0.1709 0.8735 0.052 Uiso 1 1 calc R . .
H6B H 0.3845 -0.1593 0.7955 0.052 Uiso 1 1 calc R . .
H6C H 0.2637 -0.1767 0.8380 0.052 Uiso 1 1 calc R . .
C7 C 0.1043(5) 0.0558(5) 0.7225(2) 0.0363(11) Uani 1 1 d . . .
H7A H 0.0389 0.1331 0.6938 0.054 Uiso 1 1 calc R . .
H7B H 0.0605 -0.0011 0.7426 0.054 Uiso 1 1 calc R . .
H7C H 0.1822 0.0050 0.6966 0.054 Uiso 1 1 calc R . .
C8 C -0.0227(5) 0.3616(5) 0.7553(3) 0.0376(11) Uani 1 1 d . . .
H8A H -0.0426 0.3418 0.7140 0.056 Uiso 1 1 calc R . .
H8B H 0.0017 0.4367 0.7460 0.056 Uiso 1 1 calc R . .
H8C H -0.1032 0.3845 0.7832 0.056 Uiso 1 1 calc R . .
C9 C 0.1022(5) 0.3493(5) 0.8923(2) 0.0354(10) Uani 1 1 d . . .
H9A H 0.0408 0.4309 0.8646 0.053 Uiso 1 1 calc R . .
H9B H 0.1797 0.3613 0.9059 0.053 Uiso 1 1 calc R . .
H9C H 0.0533 0.3300 0.9312 0.053 Uiso 1 1 calc R . .
C10 C 0.3179(5) 0.0424(5) 0.9440(2) 0.0353(10) Uani 1 1 d . . .
H10A H 0.2998 0.1170 0.9671 0.053 Uiso 1 1 calc R . .
H10B H 0.4160 -0.0056 0.9377 0.053 Uiso 1 1 calc R . .
H10C H 0.2839 -0.0182 0.9700 0.053 Uiso 1 1 calc R . .
C11 C 0.4937(5) 0.3128(5) 0.6922(2) 0.0319(10) Uani 1 1 d . . .
H11A H 0.4518 0.3775 0.6522 0.038 Uiso 1 1 calc R . .
H11B H 0.5684 0.3301 0.7064 0.038 Uiso 1 1 calc R . .
C12 C 0.5533(4) 0.1689(4) 0.6756(2) 0.0277(9) Uani 1 1 d . . .
H12A H 0.6332 0.1097 0.7039 0.033 Uiso 1 1 calc R . .
H12B H 0.5826 0.1692 0.6293 0.033 Uiso 1 1 calc R . .
C13 C 0.2270(4) 0.5117(4) 0.7286(2) 0.0268(9) Uani 1 1 d . . .
C14 C 0.1895(5) 0.5567(5) 0.6609(2) 0.0347(10) Uani 1 1 d . . .
H14 H 0.2341 0.4991 0.6298 0.042 Uiso 1 1 calc R . .
C15 C 0.0872(5) 0.6855(5) 0.6395(2) 0.0397(11) Uani 1 1 d . . .
H15 H 0.0657 0.7147 0.5942 0.048 Uiso 1 1 calc R . .
C16 C 0.0165(5) 0.7713(5) 0.6851(3) 0.0394(11) Uani 1 1 d . . .
H16 H -0.0538 0.8570 0.6706 0.047 Uiso 1 1 calc R . .
C17 C 0.0509(5) 0.7289(5) 0.7521(3) 0.0390(11) Uani 1 1 d . . .
H17 H 0.0039 0.7862 0.7830 0.047 Uiso 1 1 calc R . .
C18 C 0.1552(5) 0.6011(5) 0.7735(2) 0.0326(10) Uani 1 1 d . . .
H18 H 0.1782 0.5740 0.8187 0.039 Uiso 1 1 calc R . .
C19 C 0.4375(4) 0.3827(4) 0.8244(2) 0.0292(9) Uani 1 1 d . . .
C20 C 0.4488(4) 0.3187(4) 0.8911(2) 0.0272(9) Uani 1 1 d . . .
H20 H 0.4160 0.2527 0.9034 0.033 Uiso 1 1 calc R . .
C21 C 0.5085(5) 0.3536(5) 0.9389(2) 0.0324(10) Uani 1 1 d . . .
H21 H 0.5146 0.3114 0.9832 0.039 Uiso 1 1 calc R . .
C22 C 0.5588(5) 0.4505(5) 0.9212(2) 0.0344(10) Uani 1 1 d . . .
H22 H 0.6002 0.4723 0.9533 0.041 Uiso 1 1 calc R . .
C23 C 0.5475(5) 0.5156(4) 0.8552(2) 0.0337(10) Uani 1 1 d . . .
H23 H 0.5808 0.5812 0.8429 0.040 Uiso 1 1 calc R . .
C24 C 0.4859(5) 0.4817(4) 0.8078(2) 0.0334(10) Uani 1 1 d . . .
H24 H 0.4769 0.5265 0.7640 0.040 Uiso 1 1 calc R . .
C25 C 0.5073(5) -0.0722(5) 0.6816(2) 0.0355(11) Uani 1 1 d . . .
C26 C 0.6419(6) -0.1527(5) 0.7049(2) 0.0396(11) Uani 1 1 d . . .
H26 H 0.6902 -0.1130 0.7225 0.048 Uiso 1 1 calc R . .
C27 C 0.7068(7) -0.2920(6) 0.7023(3) 0.0489(14) Uani 1 1 d . . .
H27 H 0.7983 -0.3433 0.7167 0.059 Uiso 1 1 calc R . .
C28 C 0.6356(7) -0.3533(6) 0.6786(3) 0.0528(15) Uani 1 1 d . . .
H28 H 0.6776 -0.4466 0.6785 0.063 Uiso 1 1 calc R . .
C29 C 0.5018(7) -0.2763(6) 0.6551(3) 0.0553(16) Uani 1 1 d . . .
H29 H 0.4538 -0.3172 0.6382 0.066 Uiso 1 1 calc R . .
C30 C 0.4385(6) -0.1371(6) 0.6566(3) 0.0448(13) Uani 1 1 d . . .
H30 H 0.3482 -0.0860 0.6405 0.054 Uiso 1 1 calc R . .
C31 C 0.3216(5) 0.1801(6) 0.6092(2) 0.0394(12) Uani 1 1 d . . .
C32 C 0.3847(6) 0.1394(8) 0.5491(3) 0.0622(19) Uani 1 1 d . . .
H32 H 0.4756 0.0730 0.5493 0.075 Uiso 1 1 calc R . .
C33 C 0.3111(7) 0.1985(10) 0.4890(3) 0.083(3) Uani 1 1 d . . .
H33 H 0.3528 0.1711 0.4491 0.100 Uiso 1 1 calc R . .
C34 C 0.1762(7) 0.2978(10) 0.4887(3) 0.084(3) Uani 1 1 d . . .
H34 H 0.1270 0.3372 0.4486 0.101 Uiso 1 1 calc R . .
C35 C 0.1156(7) 0.3379(8) 0.5472(3) 0.0600(18) Uani 1 1 d . . .
H35 H 0.0249 0.4049 0.5467 0.072 Uiso 1 1 calc R . .
C36 C 0.1873(5) 0.2804(6) 0.6077(2) 0.0419(12) Uani 1 1 d . . .
H36 H 0.1447 0.3094 0.6472 0.050 Uiso 1 1 calc R . .
C37 C 0.4997(5) 0.0676(4) 0.8178(2) 0.0261(9) Uani 1 1 d . . .
C38 C 0.6188(4) 0.0052(4) 0.8409(2) 0.0264(9) Uani 1 1 d . . .
C39 C 0.7558(4) -0.0693(4) 0.8705(2) 0.0278(9) Uani 1 1 d . . .
C40 C 0.8446(5) -0.0061(5) 0.8723(2) 0.0296(9) Uani 1 1 d . . .
C41 C 0.9738(5) -0.0798(5) 0.9041(2) 0.0351(10) Uani 1 1 d . . .
H41 H 1.0308 -0.0366 0.9060 0.042 Uiso 1 1 calc R . .
C42 C 1.0199(5) -0.2153(5) 0.9327(2) 0.0359(11) Uani 1 1 d . . .
C43 C 0.9330(5) -0.2779(5) 0.9284(2) 0.0335(10) Uani 1 1 d . . .
H43 H 0.9633 -0.3695 0.9460 0.040 Uiso 1 1 calc R . .
C44 C 0.8022(5) -0.2077(5) 0.8985(2) 0.0292(9) Uani 1 1 d . . .
C45 C 0.8012(5) 0.1400(5) 0.8413(3) 0.0384(11) Uani 1 1 d . . .
H45A H 0.7103 0.1760 0.8219 0.058 Uiso 1 1 calc R . .
H45B H 0.8660 0.1457 0.8072 0.058 Uiso 1 1 calc R . .
H45C H 0.7996 0.1917 0.8751 0.058 Uiso 1 1 calc R . .
C46 C 1.1582(5) -0.2937(6) 0.9676(3) 0.0522(15) Uani 1 1 d . . .
H46A H 1.2051 -0.2361 0.9652 0.078 Uiso 1 1 calc R . .
H46B H 1.2134 -0.3710 0.9463 0.078 Uiso 1 1 calc R . .
H46C H 1.1445 -0.3239 1.0136 0.078 Uiso 1 1 calc R . .
C47 C 0.7114(5) -0.2793(5) 0.8968(3) 0.0394(11) Uani 1 1 d . . .
H47A H 0.7594 -0.3725 0.9175 0.059 Uiso 1 1 calc R . .
H47B H 0.6895 -0.2757 0.8512 0.059 Uiso 1 1 calc R . .
H47C H 0.6272 -0.2356 0.9206 0.059 Uiso 1 1 calc R . .
C51 C 0.8190(14) 0.0938(16) 0.5299(7) 0.055(3) Uani 0.50 1 d P A 1
H51 H 0.8573 0.0028 0.5248 0.066 Uiso 0.50 1 calc PR A 1
C52 C 0.8781(16) 0.1347(17) 0.5735(7) 0.064(4) Uani 0.50 1 d P A 1
H52 H 0.9561 0.0714 0.5982 0.077 Uiso 0.50 1 calc PR A 1
C53 C 0.8235(14) 0.2682(14) 0.5811(8) 0.065(4) Uani 0.50 1 d P A 1
H53 H 0.8620 0.2950 0.6123 0.078 Uiso 0.50 1 calc PR A 1
C54 C 0.7127(15) 0.3623(16) 0.5433(7) 0.063(3) Uani 0.50 1 d P A 1
H54 H 0.6782 0.4538 0.5472 0.075 Uiso 0.50 1 calc PR A 1
C55 C 0.6523(17) 0.3216(16) 0.4995(7) 0.064(4) Uani 0.50 1 d P A 1
H55 H 0.5763 0.3849 0.4735 0.077 Uiso 0.50 1 calc PR A 1
C56 C 0.7071(12) 0.1824(13) 0.4945(6) 0.051(3) Uani 0.50 1 d P A 1
H56 H 0.6650 0.1526 0.4664 0.062 Uiso 0.50 1 calc PR A 1
C57 C 0.8731(14) 0.0073(14) 0.5203(7) 0.054(3) Uani 0.50 1 d P B 2
H57 H 0.7870 0.0127 0.5352 0.065 Uiso 0.50 1 calc PR B 2
C58 C 0.9401(16) 0.0649(14) 0.5525(7) 0.056(3) Uani 0.50 1 d P . 2
H58 H 0.8968 0.1098 0.5882 0.067 Uiso 0.50 1 calc PR . 2
C59 C 0.9330(14) -0.0566(13) 0.4671(6) 0.058(3) Uani 0.50 1 d P . 2
H59 H 0.8882 -0.0935 0.4448 0.069 Uiso 0.50 1 calc PR . 2
C60 C 0.4109(17) 0.4453(16) 0.4926(7) 0.069(4) Uani 0.50 1 d P . 2
H60 H 0.3502 0.4080 0.4867 0.082 Uiso 0.50 1 calc PR . 2
C61 C 0.6411(17) 0.4171(15) 0.5093(7) 0.061(3) Uani 0.50 1 d P . 2
H61 H 0.7358 0.3621 0.5148 0.073 Uiso 0.50 1 calc PR . 2
C62 C 0.5482(19) 0.3609(15) 0.5027(7) 0.063(4) Uani 0.50 1 d P C 2
H62 H 0.5799 0.2675 0.5052 0.075 Uiso 0.50 1 calc PR C 2

loop_
_atom_site_aniso_label
_atom_site_aniso_U_11
_atom_site_aniso_U_22
_atom_site_aniso_U_33
_atom_site_aniso_U_23
_atom_site_aniso_U_13
_atom_site_aniso_U_12
Fe1 0.0269(3) 0.0272(3) 0.0232(3) -0.0039(2) 0.0011(2) -0.0152(3)
P1 0.0292(6) 0.0268(5) 0.0246(5) -0.0012(4) -0.0024(4) -0.0159(5)
P2 0.0331(6) 0.0386(6) 0.0244(5) -0.0079(5) 0.0028(5) -0.0223(5)
C1 0.025(2) 0.027(2) 0.034(2) 0.0014(18) 0.0019(18) -0.0141(18)
C2 0.028(2) 0.033(2) 0.028(2) -0.0039(18) 0.0021(17) -0.0202(19)
C3 0.026(2) 0.028(2) 0.031(2) -0.0001(18) 0.0016(17) -0.0151(18)
C4 0.030(2) 0.027(2) 0.028(2) -0.0052(17) 0.0066(18) -0.0154(18)
C5 0.030(2) 0.026(2) 0.026(2) -0.0014(17) 0.0043(17) -0.0165(18)
C6 0.032(2) 0.026(2) 0.044(3) -0.006(2) 0.007(2) -0.0128(19)
C7 0.037(3) 0.045(3) 0.039(3) -0.013(2) 0.005(2) -0.027(2)
C8 0.035(3) 0.037(3) 0.040(3) 0.003(2) -0.005(2) -0.017(2)
C9 0.037(3) 0.034(2) 0.038(3) -0.008(2) 0.004(2) -0.017(2)
C10 0.040(3) 0.037(2) 0.028(2) -0.0001(19) 0.002(2) -0.018(2)
C11 0.031(2) 0.032(2) 0.034(2) -0.0005(19) 0.0021(19) -0.0174(19)
C12 0.030(2) 0.033(2) 0.024(2) -0.0042(18) 0.0046(17) -0.0182(19)
C13 0.028(2) 0.032(2) 0.027(2) -0.0011(17) -0.0032(17) -0.0192(18)
C14 0.041(3) 0.035(2) 0.032(2) -0.003(2) -0.005(2) -0.019(2)
C15 0.046(3) 0.041(3) 0.032(2) 0.004(2) -0.012(2) -0.021(2)
C16 0.036(3) 0.032(2) 0.043(3) 0.003(2) -0.009(2) -0.010(2)
C17 0.046(3) 0.030(2) 0.042(3) -0.005(2) 0.006(2) -0.019(2)
C18 0.041(3) 0.032(2) 0.029(2) 0.0004(19) -0.003(2) -0.021(2)
C19 0.028(2) 0.023(2) 0.037(2) -0.0033(18) -0.0047(18) -0.0106(17)
C20 0.029(2) 0.025(2) 0.029(2) -0.0055(17) 0.0004(17) -0.0132(18)
C21 0.033(2) 0.032(2) 0.028(2) -0.0077(19) -0.0025(19) -0.0091(19)
C22 0.032(2) 0.034(2) 0.039(3) -0.014(2) -0.004(2) -0.012(2)
C23 0.033(2) 0.025(2) 0.046(3) -0.006(2) -0.006(2) -0.0140(19)
C24 0.036(2) 0.028(2) 0.038(3) -0.0008(19) -0.008(2) -0.016(2)
C25 0.043(3) 0.049(3) 0.029(2) -0.016(2) 0.013(2) -0.032(2)
C26 0.054(3) 0.039(3) 0.034(3) -0.013(2) 0.011(2) -0.026(2)
C27 0.064(4) 0.044(3) 0.042(3) -0.014(2) 0.015(3) -0.026(3)
C28 0.068(4) 0.046(3) 0.056(3) -0.023(3) 0.028(3) -0.034(3)
C29 0.073(4) 0.060(4) 0.060(4) -0.041(3) 0.035(3) -0.048(3)
C30 0.053(3) 0.057(3) 0.045(3) -0.026(3) 0.018(2) -0.040(3)
C31 0.044(3) 0.068(3) 0.024(2) -0.008(2) 0.000(2) -0.040(3)
C32 0.050(3) 0.131(6) 0.026(3) -0.021(3) 0.009(2) -0.056(4)
C33 0.050(4) 0.191(9) 0.023(3) -0.019(4) 0.005(3) -0.066(5)
C34 0.060(4) 0.185(9) 0.024(3) 0.004(4) -0.007(3) -0.076(5)
C35 0.052(4) 0.104(5) 0.037(3) 0.006(3) -0.007(3) -0.050(4)
C36 0.046(3) 0.062(3) 0.029(2) 0.001(2) -0.002(2) -0.037(3)
C37 0.035(2) 0.028(2) 0.0208(19) -0.0075(17) 0.0053(17) -0.0182(19)
C38 0.028(2) 0.029(2) 0.027(2) -0.0064(17) 0.0016(17) -0.0164(18)
C39 0.029(2) 0.032(2) 0.024(2) -0.0080(17) 0.0026(17) -0.0127(18)
C40 0.029(2) 0.034(2) 0.029(2) -0.0074(18) 0.0059(18) -0.0158(19)
C41 0.030(2) 0.047(3) 0.033(2) -0.006(2) 0.0021(19) -0.021(2)
C42 0.029(2) 0.044(3) 0.032(2) 0.004(2) -0.0044(19) -0.017(2)
C43 0.033(2) 0.036(2) 0.029(2) -0.0004(19) 0.0008(19) -0.015(2)
C44 0.033(2) 0.033(2) 0.024(2) -0.0042(18) 0.0008(18) -0.0167(19)
C45 0.028(2) 0.034(2) 0.056(3) -0.008(2) 0.004(2) -0.016(2)
C46 0.037(3) 0.069(4) 0.049(3) 0.016(3) -0.012(2) -0.029(3)
C47 0.043(3) 0.036(3) 0.043(3) 0.001(2) -0.008(2) -0.023(2)
C51 0.050(8) 0.065(8) 0.056(8) -0.017(7) -0.002(6) -0.028(7)
C52 0.058(9) 0.081(10) 0.064(9) -0.016(8) -0.001(7) -0.038(8)
C53 0.059(8) 0.068(9) 0.084(10) -0.020(8) 0.003(7) -0.038(7)
C54 0.063(9) 0.065(9) 0.061(8) -0.013(7) -0.005(7) -0.027(7)
C55 0.061(9) 0.059(9) 0.060(9) -0.002(7) -0.001(7) -0.018(8)
C56 0.046(6) 0.074(8) 0.041(6) -0.015(6) 0.004(5) -0.031(6)
C57 0.052(8) 0.061(8) 0.051(7) -0.008(6) -0.002(6) -0.026(7)
C58 0.069(9) 0.051(7) 0.048(7) -0.016(6) 0.005(6) -0.023(7)
C59 0.076(9) 0.055(7) 0.048(7) 0.008(6) -0.021(6) -0.036(7)
C60 0.093(11) 0.084(10) 0.058(8) -0.021(7) 0.009(8) -0.062(9)
C61 0.081(10) 0.059(9) 0.046(7) 0.001(7) -0.003(7) -0.037(8)
C62 0.087(11) 0.063(8) 0.050(7) -0.024(6) 0.018(8) -0.040(9)

loop_
_atom_type_symbol
_atom_type_description
_atom_type_scat_dispersion_real
_atom_type_scat_dispersion_imag
_atom_type_scat_source
C C 0.0033 0.0016 'International Tables Vol C Tables 4.2.6.8 and 6.1.1.4'
H H 0.0000 0.0000 'International Tables Vol C Tables 4.2.6.8 and 6.1.1.4'
P P 0.1023 0.0942 'International Tables Vol C Tables 4.2.6.8 and 6.1.1.4'
Fe Fe 0.3463 0.8444 'International Tables Vol C Tables 4.2.6.8 and 6.1.1.4'

loop_
_geom_angle_atom_site_label_1
_geom_angle_atom_site_label_2
_geom_angle_atom_site_label_3
_geom_angle
_geom_angle_site_symmetry_1
_geom_angle_site_symmetry_3
C37 Fe1 C1 95.63(17) . .
C37 Fe1 C3 153.60(17) . .
C1 Fe1 C3 66.43(16) . .
C37 Fe1 C2 133.05(17) . .
C1 Fe1 C2 39.49(17) . .
C3 Fe1 C2 39.04(17) . .
C37 Fe1 C5 87.97(17) . .
C1 Fe1 C5 39.73(17) . .
C3 Fe1 C5 65.79(16) . .
C2 Fe1 C5 65.65(16) . .
C37 Fe1 C4 116.73(17) . .
C1 Fe1 C4 66.36(17) . .
C3 Fe1 C4 39.35(17) . .
C2 Fe1 C4 65.56(17) . .
C5 Fe1 C4 38.99(16) . .
C37 Fe1 P2 83.22(13) . .
C1 Fe1 P2 109.08(13) . .
C3 Fe1 P2 120.12(13) . .
C2 Fe1 P2 97.79(12) . .
C5 Fe1 P2 146.52(12) . .
C4 Fe1 P2 159.48(13) . .
C37 Fe1 P1 85.94(13) . .
C1 Fe1 P1 164.93(13) . .
C3 Fe1 P1 106.49(12) . .
C2 Fe1 P1 141.00(13) . .
C5 Fe1 P1 125.62(12) . .
C4 Fe1 P1 99.53(12) . .
P2 Fe1 P1 85.98(5) . .
C19 P1 C13 98.12(19) . .
C19 P1 C11 101.9(2) . .
C13 P1 C11 102.0(2) . .
C19 P1 Fe1 119.01(15) . .
C13 P1 Fe1 122.87(14) . .
C11 P1 Fe1 109.90(15) . .
C25 P2 C12 104.1(2) . .
C25 P2 C31 101.1(2) . .
C12 P2 C31 100.7(2) . .
C25 P2 Fe1 119.07(15) . .
C12 P2 Fe1 108.05(14) . .
C31 P2 Fe1 121.19(18) . .
C2 C1 C5 107.5(4) . .
C2 C1 C6 126.5(4) . .
C5 C1 C6 125.7(4) . .
C2 C1 Fe1 71.4(2) . .
C5 C1 Fe1 71.5(2) . .
C6 C1 Fe1 127.6(3) . .
C3 C2 C1 108.5(4) . .
C3 C2 C7 126.4(4) . .
C1 C2 C7 124.4(4) . .
C3 C2 Fe1 70.2(2) . .
C1 C2 Fe1 69.1(2) . .
C7 C2 Fe1 134.0(3) . .
C2 C3 C4 108.1(4) . .
C2 C3 C8 127.1(4) . .
C4 C3 C8 123.7(4) . .
C2 C3 Fe1 70.7(2) . .
C4 C3 Fe1 71.0(2) . .
C8 C3 Fe1 133.5(3) . .
C5 C4 C3 107.7(4) . .
C5 C4 C9 126.7(4) . .
C3 C4 C9 124.7(4) . .
C5 C4 Fe1 70.3(2) . .
C3 C4 Fe1 69.6(2) . .
C9 C4 Fe1 133.6(3) . .
C4 C5 C1 108.1(4) . .
C4 C5 C10 125.8(4) . .
C1 C5 C10 125.9(4) . .
C4 C5 Fe1 70.7(2) . .
C1 C5 Fe1 68.7(2) . .
C10 C5 Fe1 130.0(3) . .
C1 C6 H6A 109.5 . .
C1 C6 H6B 109.5 . .
H6A C6 H6B 109.5 . .
C1 C6 H6C 109.5 . .
H6A C6 H6C 109.5 . .
H6B C6 H6C 109.5 . .
C2 C7 H7A 109.5 . .
C2 C7 H7B 109.5 . .
H7A C7 H7B 109.5 . .
C2 C7 H7C 109.5 . .
H7A C7 H7C 109.5 . .
H7B C7 H7C 109.5 . .
C3 C8 H8A 109.5 . .
C3 C8 H8B 109.5 . .
H8A C8 H8B 109.5 . .
C3 C8 H8C 109.5 . .
H8A C8 H8C 109.5 . .
H8B C8 H8C 109.5 . .
C4 C9 H9A 109.5 . .
C4 C9 H9B 109.5 . .
H9A C9 H9B 109.5 . .
C4 C9 H9C 109.5 . .
H9A C9 H9C 109.5 . .
H9B C9 H9C 109.5 . .
C5 C10 H10A 109.5 . .
C5 C10 H10B 109.5 . .
H10A C10 H10B 109.5 . .
C5 C10 H10C 109.5 . .
H10A C10 H10C 109.5 . .
H10B C10 H10C 109.5 . .
C12 C11 P1 112.0(3) . .
C12 C11 H11A 109.2 . .
P1 C11 H11A 109.2 . .
C12 C11 H11B 109.2 . .
P1 C11 H11B 109.2 . .
H11A C11 H11B 107.9 . .
C11 C12 P2 108.3(3) . .
C11 C12 H12A 110.0 . .
P2 C12 H12A 110.0 . .
C11 C12 H12B 110.0 . .
P2 C12 H12B 110.0 . .
H12A C12 H12B 108.4 . .
C18 C13 C14 117.4(4) . .
C18 C13 P1 120.2(3) . .
C14 C13 P1 122.4(3) . .
C15 C14 C13 121.0(5) . .
C15 C14 H14 119.5 . .
C13 C14 H14 119.5 . .
C16 C15 C14 120.5(4) . .
C16 C15 H15 119.8 . .
C14 C15 H15 119.8 . .
C17 C16 C15 119.6(4) . .
C17 C16 H16 120.2 . .
C15 C16 H16 120.2 . .
C16 C17 C18 120.0(5) . .
C16 C17 H17 120.0 . .
C18 C17 H17 120.0 . .
C17 C18 C13 121.5(4) . .
C17 C18 H18 119.2 . .
C13 C18 H18 119.2 . .
C24 C19 C20 118.4(4) . .
C24 C19 P1 119.8(4) . .
C20 C19 P1 121.7(3) . .
C21 C20 C19 120.3(4) . .
C21 C20 H20 119.9 . .
C19 C20 H20 119.9 . .
C22 C21 C20 120.5(4) . .
C22 C21 H21 119.8 . .
C20 C21 H21 119.8 . .
C21 C22 C23 119.9(4) . .
C21 C22 H22 120.1 . .
C23 C22 H22 120.1 . .
C24 C23 C22 119.4(4) . .
C24 C23 H23 120.3 . .
C22 C23 H23 120.3 . .
C19 C24 C23 121.5(4) . .
C19 C24 H24 119.2 . .
C23 C24 H24 119.2 . .
C26 C25 C30 117.0(5) . .
C26 C25 P2 122.1(4) . .
C30 C25 P2 120.7(4) . .
C25 C26 C27 121.6(5) . .
C25 C26 H26 119.2 . .
C27 C26 H26 119.2 . .
C28 C27 C26 120.1(6) . .
C28 C27 H27 120.0 . .
C26 C27 H27 120.0 . .
C27 C28 C29 119.8(5) . .
C27 C28 H28 120.1 . .
C29 C28 H28 120.1 . .
C28 C29 C30 119.9(5) . .
C28 C29 H29 120.1 . .
C30 C29 H29 120.1 . .
C29 C30 C25 121.7(6) . .
C29 C30 H30 119.2 . .
C25 C30 H30 119.2 . .
C36 C31 C32 119.1(5) . .
C36 C31 P2 119.5(4) . .
C32 C31 P2 121.4(4) . .
C33 C32 C31 120.0(6) . .
C33 C32 H32 120.0 . .
C31 C32 H32 120.0 . .
C34 C33 C32 120.0(6) . .
C34 C33 H33 120.0 . .
C32 C33 H33 120.0 . .
C35 C34 C33 119.8(6) . .
C35 C34 H34 120.1 . .
C33 C34 H34 120.1 . .
C34 C35 C36 121.1(6) . .
C34 C35 H35 119.5 . .
C36 C35 H35 119.5 . .
C31 C36 C35 120.0(5) . .
C31 C36 H36 120.0 . .
C35 C36 H36 120.0 . .
C38 C37 Fe1 179.3(4) . .
C37 C38 C39 177.7(4) . .
C40 C39 C44 118.9(4) . .
C40 C39 C38 121.2(4) . .
C44 C39 C38 119.9(4) . .
C41 C40 C39 119.5(4) . .
C41 C40 C45 119.8(4) . .
C39 C40 C45 120.8(4) . .
C42 C41 C40 122.2(4) . .
C42 C41 H41 118.9 . .
C40 C41 H41 118.9 . .
C41 C42 C43 117.6(4) . .
C41 C42 C46 122.0(5) . .
C43 C42 C46 120.4(4) . .
C44 C43 C42 122.1(4) . .
C44 C43 H43 118.9 . .
C42 C43 H43 118.9 . .
C43 C44 C39 119.6(4) . .
C43 C44 C47 119.9(4) . .
C39 C44 C47 120.6(4) . .
C40 C45 H45A 109.5 . .
C40 C45 H45B 109.5 . .
H45A C45 H45B 109.5 . .
C40 C45 H45C 109.5 . .
H45A C45 H45C 109.5 . .
H45B C45 H45C 109.5 . .
C42 C46 H46A 109.5 . .
C42 C46 H46B 109.5 . .
H46A C46 H46B 109.5 . .
C42 C46 H46C 109.5 . .
H46A C46 H46C 109.5 . .
H46B C46 H46C 109.5 . .
C44 C47 H47A 109.5 . .
C44 C47 H47B 109.5 . .
H47A C47 H47B 109.5 . .
C44 C47 H47C 109.5 . .
H47A C47 H47C 109.5 . .
H47B C47 H47C 109.5 . .
C56 C51 C52 120.8(15) . .
C56 C51 H51 119.6 . .
C52 C51 H51 119.6 . .
C51 C52 C53 120.2(15) . .
C51 C52 H52 119.9 . .
C53 C52 H52 119.9 . .
C54 C53 C52 120.2(14) . .
C54 C53 H53 119.9 . .
C52 C53 H53 119.9 . .
C53 C54 C55 119.7(14) . .
C53 C54 H54 120.1 . .
C55 C54 H54 120.1 . .
C54 C55 C56 118.9(14) . .
C54 C55 H55 120.5 . .
C56 C55 H55 120.5 . .
C51 C56 C55 119.9(13) . .
C51 C56 H56 120.1 . .
C55 C56 H56 120.1 . .
C59 C57 C58 120.5(13) . .
C59 C57 H57 119.8 . .
C58 C57 H57 119.8 . .
C59 C58 C57 121.4(13) 2_756 .
C59 C58 H58 119.3 2_756 .
C57 C58 H58 119.3 . .
C58 C59 C57 118.1(12) 2_756 .
C58 C59 H59 120.9 2_756 .
C57 C59 H59 120.9 . .
C62 C60 C61 122.4(14) . 2_666
C62 C60 H60 118.8 . .
C61 C60 H60 118.8 2_666 .
C60 C61 C62 118.5(15) 2_666 .
C60 C61 H61 120.8 2_666 .
C62 C61 H61 120.8 . .
C60 C62 C61 119.0(14) . .
C60 C62 H62 120.5 . .
C61 C62 H62 120.5 . .

loop_
_geom_bond_atom_site_label_1
_geom_bond_atom_site_label_2
_geom_bond_distance
_geom_bond_site_symmetry_2
Fe1 C37 1.899(5) .
Fe1 C1 2.096(4) .
Fe1 C3 2.121(4) .
Fe1 C2 2.127(4) .
Fe1 C5 2.133(4) .
Fe1 C4 2.139(4) .
Fe1 P2 2.1615(13) .
Fe1 P1 2.1740(12) .
P1 C19 1.831(5) .
P1 C13 1.850(4) .
P1 C11 1.870(5) .
P2 C25 1.824(5) .
P2 C12 1.847(4) .
P2 C31 1.852(5) .
C1 C2 1.427(6) .
C1 C5 1.437(6) .
C1 C6 1.502(6) .
C2 C3 1.419(6) .
C2 C7 1.502(6) .
C3 C4 1.435(6) .
C3 C8 1.513(6) .
C4 C5 1.426(6) .
C4 C9 1.494(6) .
C5 C10 1.502(6) .
C6 H6A 0.9600 .
C6 H6B 0.9600 .
C6 H6C 0.9600 .
C7 H7A 0.9600 .
C7 H7B 0.9600 .
C7 H7C 0.9600 .
C8 H8A 0.9600 .
C8 H8B 0.9600 .
C8 H8C 0.9600 .
C9 H9A 0.9600 .
C9 H9B 0.9600 .
C9 H9C 0.9600 .
C10 H10A 0.9600 .
C10 H10B 0.9600 .
C10 H10C 0.9600 .
C11 C12 1.526(6) .
C11 H11A 0.9700 .
C11 H11B 0.9700 .
C12 H12A 0.9700 .
C12 H12B 0.9700 .
C13 C18 1.398(6) .
C13 C14 1.402(6) .
C14 C15 1.383(7) .
C14 H14 0.9300 .
C15 C16 1.383(7) .
C15 H15 0.9300 .
C16 C17 1.381(7) .
C16 H16 0.9300 .
C17 C18 1.384(7) .
C17 H17 0.9300 .
C18 H18 0.9300 .
C19 C24 1.386(6) .
C19 C20 1.403(6) .
C20 C21 1.389(6) .
C20 H20 0.9300 .
C21 C22 1.381(7) .
C21 H21 0.9300 .
C22 C23 1.394(7) .
C22 H22 0.9300 .
C23 C24 1.387(6) .
C23 H23 0.9300 .
C24 H24 0.9300 .
C25 C26 1.387(7) .
C25 C30 1.397(7) .
C26 C27 1.398(7) .
C26 H26 0.9300 .
C27 C28 1.372(8) .
C27 H27 0.9300 .
C28 C29 1.377(9) .
C28 H28 0.9300 .
C29 C30 1.392(8) .
C29 H29 0.9300 .
C30 H30 0.9300 .
C31 C36 1.381(8) .
C31 C32 1.399(7) .
C32 C33 1.395(8) .
C32 H32 0.9300 .
C33 C34 1.382(11) .
C33 H33 0.9300 .
C34 C35 1.364(9) .
C34 H34 0.9300 .
C35 C36 1.391(7) .
C35 H35 0.9300 .
C36 H36 0.9300 .
C37 C38 1.235(6) .
C38 C39 1.444(6) .
C39 C40 1.408(6) .
C39 C44 1.410(6) .
C40 C41 1.397(6) .
C40 C45 1.503(6) .
C41 C42 1.387(7) .
C41 H41 0.9300 .
C42 C43 1.393(7) .
C42 C46 1.504(7) .
C43 C44 1.392(6) .
C43 H43 0.9300 .
C44 C47 1.502(6) .
C45 H45A 0.9600 .
C45 H45B 0.9600 .
C45 H45C 0.9600 .
C46 H46A 0.9600 .
C46 H46B 0.9600 .
C46 H46C 0.9600 .
C47 H47A 0.9600 .
C47 H47B 0.9600 .
C47 H47C 0.9600 .
C51 C56 1.328(17) .
C51 C52 1.362(19) .
C51 H51 0.9300 .
C52 C53 1.37(2) .
C52 H52 0.9300 .
C53 C54 1.36(2) .
C53 H53 0.9300 .
C54 C55 1.37(2) .
C54 H54 0.9300 .
C55 C56 1.410(19) .
C55 H55 0.9300 .
C56 H56 0.9300 .
C57 C59 1.361(19) .
C57 C58 1.397(19) .
C57 H57 0.9300 .
C58 C59 1.357(19) 2_756
C58 H58 0.9300 .
C59 C58 1.357(19) 2_756
C59 H59 0.9300 .
C60 C62 1.36(2) .
C60 C61 1.37(2) 2_666
C60 H60 0.9300 .
C61 C60 1.37(2) 2_666
C61 C62 1.41(2) .
C61 H61 0.9300 .
C62 H62 0.9300 .

loop_
_geom_torsion_atom_site_label_1
_geom_torsion_atom_site_label_2
_geom_torsion_atom_site_label_3
_geom_torsion_atom_site_label_4
_geom_torsion
_geom_torsion_site_symmetry_1
_geom_torsion_site_symmetry_4
C37 Fe1 P1 C19 -48.9(2) . .
C1 Fe1 P1 C19 47.7(5) . .
C3 Fe1 P1 C19 107.4(2) . .
C2 Fe1 P1 C19 130.2(2) . .
C5 Fe1 P1 C19 35.7(2) . .
C4 Fe1 P1 C19 67.5(2) . .
P2 Fe1 P1 C19 -132.39(17) . .
C37 Fe1 P1 C13 -172.3(2) . .
C1 Fe1 P1 C13 -75.8(5) . .
C3 Fe1 P1 C13 -16.1(2) . .
C2 Fe1 P1 C13 6.8(3) . .
C5 Fe1 P1 C13 -87.7(2) . .
C4 Fe1 P1 C13 -55.9(2) . .
P2 Fe1 P1 C13 104.20(17) . .
C37 Fe1 P1 C11 67.9(2) . .
C1 Fe1 P1 C11 164.5(5) . .
C3 Fe1 P1 C11 -135.8(2) . .
C2 Fe1 P1 C11 -113.0(2) . .
C5 Fe1 P1 C11 152.5(2) . .
C4 Fe1 P1 C11 -175.7(2) . .
P2 Fe1 P1 C11 -15.57(17) . .
C37 Fe1 P2 C25 63.5(2) . .
C1 Fe1 P2 C25 -30.2(2) . .
C3 Fe1 P2 C25 -103.4(2) . .
C2 Fe1 P2 C25 -69.2(2) . .
C5 Fe1 P2 C25 -12.4(3) . .
C4 Fe1 P2 C25 -103.5(4) . .
P1 Fe1 P2 C25 149.84(19) . .
C37 Fe1 P2 C12 -54.9(2) . .
C1 Fe1 P2 C12 -148.5(2) . .
C3 Fe1 P2 C12 138.3(2) . .
C2 Fe1 P2 C12 172.47(19) . .
C5 Fe1 P2 C12 -130.7(3) . .
C4 Fe1 P2 C12 138.1(4) . .
P1 Fe1 P2 C12 31.50(16) . .
C37 Fe1 P2 C31 -170.0(2) . .
C1 Fe1 P2 C31 96.4(2) . .
C3 Fe1 P2 C31 23.1(2) . .
C2 Fe1 P2 C31 57.3(2) . .
C5 Fe1 P2 C31 114.1(3) . .
C4 Fe1 P2 C31 23.0(4) . .
P1 Fe1 P2 C31 -83.64(19) . .
C37 Fe1 C1 C2 -163.6(3) . .
C3 Fe1 C1 C2 36.6(3) . .
C5 Fe1 C1 C2 116.5(4) . .
C4 Fe1 C1 C2 79.7(3) . .
P2 Fe1 C1 C2 -78.8(3) . .
P1 Fe1 C1 C2 101.2(5) . .
C37 Fe1 C1 C5 80.0(3) . .
C3 Fe1 C1 C5 -79.9(3) . .
C2 Fe1 C1 C5 -116.5(4) . .
C4 Fe1 C1 C5 -36.8(2) . .
P2 Fe1 C1 C5 164.7(2) . .
P1 Fe1 C1 C5 -15.3(6) . .
C37 Fe1 C1 C6 -41.3(4) . .
C3 Fe1 C1 C6 158.8(5) . .
C2 Fe1 C1 C6 122.2(5) . .
C5 Fe1 C1 C6 -121.3(5) . .
C4 Fe1 C1 C6 -158.1(5) . .
P2 Fe1 C1 C6 43.4(4) . .
P1 Fe1 C1 C6 -136.6(4) . .
C5 C1 C2 C3 3.5(5) . .
C6 C1 C2 C3 177.1(4) . .
Fe1 C1 C2 C3 -59.4(3) . .
C5 C1 C2 C7 -167.3(4) . .
C6 C1 C2 C7 6.3(7) . .
Fe1 C1 C2 C7 129.8(4) . .
C5 C1 C2 Fe1 62.9(3) . .
C6 C1 C2 Fe1 -123.5(4) . .
C37 Fe1 C2 C3 142.6(3) . .
C1 Fe1 C2 C3 119.9(4) . .
C5 Fe1 C2 C3 81.0(3) . .
C4 Fe1 C2 C3 38.0(2) . .
P2 Fe1 C2 C3 -129.5(2) . .
P1 Fe1 C2 C3 -36.2(3) . .
C37 Fe1 C2 C1 22.7(4) . .
C3 Fe1 C2 C1 -119.9(4) . .
C5 Fe1 C2 C1 -38.9(3) . .
C4 Fe1 C2 C1 -81.9(3) . .
P2 Fe1 C2 C1 110.7(2) . .
P1 Fe1 C2 C1 -156.1(2) . .
C37 Fe1 C2 C7 -95.4(5) . .
C1 Fe1 C2 C7 -118.1(6) . .
C3 Fe1 C2 C7 122.0(6) . .
C5 Fe1 C2 C7 -157.0(5) . .
C4 Fe1 C2 C7 160.0(5) . .
P2 Fe1 C2 C7 -7.5(5) . .
P1 Fe1 C2 C7 85.8(5) . .
C1 C2 C3 C4 -2.9(5) . .
C7 C2 C3 C4 167.7(4) . .
Fe1 C2 C3 C4 -61.5(3) . .
C1 C2 C3 C8 -170.9(4) . .
C7 C2 C3 C8 -0.2(7) . .
Fe1 C2 C3 C8 130.5(4) . .
C1 C2 C3 Fe1 58.6(3) . .
C7 C2 C3 Fe1 -130.7(4) . .
C37 Fe1 C3 C2 -87.3(4) . .
C1 Fe1 C3 C2 -37.0(3) . .
C5 Fe1 C3 C2 -80.6(3) . .
C4 Fe1 C3 C2 -117.9(3) . .
P2 Fe1 C3 C2 62.2(3) . .
P1 Fe1 C3 C2 157.2(2) . .
C37 Fe1 C3 C4 30.6(5) . .
C1 Fe1 C3 C4 80.9(3) . .
C2 Fe1 C3 C4 117.9(3) . .
C5 Fe1 C3 C4 37.3(2) . .
P2 Fe1 C3 C4 -179.9(2) . .
P1 Fe1 C3 C4 -84.9(2) . .
C37 Fe1 C3 C8 149.4(4) . .
C1 Fe1 C3 C8 -160.2(5) . .
C2 Fe1 C3 C8 -123.3(6) . .
C5 Fe1 C3 C8 156.1(5) . .
C4 Fe1 C3 C8 118.8(5) . .
P2 Fe1 C3 C8 -61.1(5) . .
P1 Fe1 C3 C8 33.9(5) . .
C2 C3 C4 C5 1.1(5) . .
C8 C3 C4 C5 169.6(4) . .
Fe1 C3 C4 C5 -60.2(3) . .
C2 C3 C4 C9 -169.0(4) . .
C8 C3 C4 C9 -0.5(7) . .
Fe1 C3 C4 C9 129.6(4) . .
C2 C3 C4 Fe1 61.3(3) . .
C8 C3 C4 Fe1 -130.2(4) . .
C37 Fe1 C4 C5 -46.8(3) . .
C1 Fe1 C4 C5 37.5(2) . .
C3 Fe1 C4 C5 118.6(4) . .
C2 Fe1 C4 C5 80.9(3) . .
P2 Fe1 C4 C5 118.8(3) . .
P1 Fe1 C4 C5 -137.0(2) . .
C37 Fe1 C4 C3 -165.3(2) . .
C1 Fe1 C4 C3 -81.1(3) . .
C2 Fe1 C4 C3 -37.7(2) . .
C5 Fe1 C4 C3 -118.6(4) . .
P2 Fe1 C4 C3 0.2(5) . .
P1 Fe1 C4 C3 104.4(2) . .
C37 Fe1 C4 C9 75.6(5) . .
C1 Fe1 C4 C9 159.9(5) . .
C3 Fe1 C4 C9 -119.0(5) . .
C2 Fe1 C4 C9 -156.7(5) . .
C5 Fe1 C4 C9 122.4(6) . .
P2 Fe1 C4 C9 -118.8(4) . .
P1 Fe1 C4 C9 -14.6(5) . .
C3 C4 C5 C1 1.1(5) . .
C9 C4 C5 C1 170.9(4) . .
Fe1 C4 C5 C1 -58.8(3) . .
C3 C4 C5 C10 -174.2(4) . .
C9 C4 C5 C10 -4.3(7) . .
Fe1 C4 C5 C10 126.0(4) . .
C3 C4 C5 Fe1 59.8(3) . .
C9 C4 C5 Fe1 -130.3(5) . .
C2 C1 C5 C4 -2.8(5) . .
C6 C1 C5 C4 -176.5(4) . .
Fe1 C1 C5 C4 60.0(3) . .
C2 C1 C5 C10 172.5(4) . .
C6 C1 C5 C10 -1.2(7) . .
Fe1 C1 C5 C10 -124.7(4) . .
C2 C1 C5 Fe1 -62.8(3) . .
C6 C1 C5 Fe1 123.5(4) . .
C37 Fe1 C5 C4 139.4(3) . .
C1 Fe1 C5 C4 -119.3(4) . .
C3 Fe1 C5 C4 -37.6(3) . .
C2 Fe1 C5 C4 -80.6(3) . .
P2 Fe1 C5 C4 -146.1(2) . .
P1 Fe1 C5 C4 55.8(3) . .
C37 Fe1 C5 C1 -101.3(3) . .
C3 Fe1 C5 C1 81.7(3) . .
C2 Fe1 C5 C1 38.7(2) . .
C4 Fe1 C5 C1 119.3(4) . .
P2 Fe1 C5 C1 -26.8(4) . .
P1 Fe1 C5 C1 175.2(2) . .
C37 Fe1 C5 C10 18.3(4) . .
C1 Fe1 C5 C10 119.6(5) . .
C3 Fe1 C5 C10 -158.7(5) . .
C2 Fe1 C5 C10 158.3(5) . .
C4 Fe1 C5 C10 -121.1(5) . .
P2 Fe1 C5 C10 92.8(4) . .
P1 Fe1 C5 C10 -65.2(4) . .
C19 P1 C11 C12 119.8(3) . .
C13 P1 C11 C12 -139.1(3) . .
Fe1 P1 C11 C12 -7.3(4) . .
P1 C11 C12 P2 31.1(4) . .
C25 P2 C12 C11 -171.2(3) . .
C31 P2 C12 C11 84.3(3) . .
Fe1 P2 C12 C11 -43.7(3) . .
C19 P1 C13 C18 -39.0(4) . .
C11 P1 C13 C18 -143.0(4) . .
Fe1 P1 C13 C18 93.5(4) . .
C19 P1 C13 C14 143.5(4) . .
C11 P1 C13 C14 39.5(4) . .
Fe1 P1 C13 C14 -84.0(4) . .
C18 C13 C14 C15 1.1(7) . .
P1 C13 C14 C15 178.7(4) . .
C13 C14 C15 C16 -2.0(8) . .
C14 C15 C16 C17 1.6(8) . .
C15 C16 C17 C18 -0.2(8) . .
C16 C17 C18 C13 -0.7(7) . .
C14 C13 C18 C17 0.2(7) . .
P1 C13 C18 C17 -177.4(4) . .
C13 P1 C19 C24 -54.7(4) . .
C11 P1 C19 C24 49.4(4) . .
Fe1 P1 C19 C24 170.4(3) . .
C13 P1 C19 C20 125.0(4) . .
C11 P1 C19 C20 -130.8(4) . .
Fe1 P1 C19 C20 -9.9(4) . .
C24 C19 C20 C21 -0.7(6) . .
P1 C19 C20 C21 179.6(3) . .
C19 C20 C21 C22 -0.7(7) . .
C20 C21 C22 C23 1.1(7) . .
C21 C22 C23 C24 -0.2(7) . .
C20 C19 C24 C23 1.6(7) . .
P1 C19 C24 C23 -178.6(4) . .
C22 C23 C24 C19 -1.2(7) . .
C12 P2 C25 C26 37.5(4) . .
C31 P2 C25 C26 141.6(4) . .
Fe1 P2 C25 C26 -82.9(4) . .
C12 P2 C25 C30 -148.1(4) . .
C31 P2 C25 C30 -44.0(4) . .
Fe1 P2 C25 C30 91.5(4) . .
C30 C25 C26 C27 1.0(7) . .
P2 C25 C26 C27 175.7(4) . .
C25 C26 C27 C28 -2.3(8) . .
C26 C27 C28 C29 2.4(8) . .
C27 C28 C29 C30 -1.2(8) . .
C28 C29 C30 C25 -0.1(8) . .
C26 C25 C30 C29 0.2(7) . .
P2 C25 C30 C29 -174.6(4) . .
C25 P2 C31 C36 140.0(4) . .
C12 P2 C31 C36 -113.1(4) . .
Fe1 P2 C31 C36 5.8(5) . .
C25 P2 C31 C32 -42.4(5) . .
C12 P2 C31 C32 64.5(5) . .
Fe1 P2 C31 C32 -176.7(4) . .
C36 C31 C32 C33 -1.0(9) . .
P2 C31 C32 C33 -178.5(6) . .
C31 C32 C33 C34 0.4(12) . .
C32 C33 C34 C35 0.1(13) . .
C33 C34 C35 C36 -0.1(11) . .
C32 C31 C36 C35 1.0(8) . .
P2 C31 C36 C35 178.6(4) . .
C34 C35 C36 C31 -0.5(9) . .
C1 Fe1 C37 C38 -19(38) . .
C3 Fe1 C37 C38 26(38) . .
C2 Fe1 C37 C38 -33(38) . .
C5 Fe1 C37 C38 20(38) . .
C4 Fe1 C37 C38 48(38) . .
P2 Fe1 C37 C38 -127(38) . .
P1 Fe1 C37 C38 146(38) . .
Fe1 C37 C38 C39 -23(46) . .
C37 C38 C39 C40 -123(11) . .
C37 C38 C39 C44 57(12) . .
C44 C39 C40 C41 -2.5(6) . .
C38 C39 C40 C41 177.1(4) . .
C44 C39 C40 C45 178.2(4) . .
C38 C39 C40 C45 -2.2(6) . .
C39 C40 C41 C42 1.6(7) . .
C45 C40 C41 C42 -179.1(4) . .
C40 C41 C42 C43 0.6(7) . .
C40 C41 C42 C46 -179.1(5) . .
C41 C42 C43 C44 -2.0(7) . .
C46 C42 C43 C44 177.8(5) . .
C42 C43 C44 C39 1.1(7) . .
C42 C43 C44 C47 -178.5(5) . .
C40 C39 C44 C43 1.2(6) . .
C38 C39 C44 C43 -178.4(4) . .
C40 C39 C44 C47 -179.3(4) . .
C38 C39 C44 C47 1.2(6) . .
C56 C51 C52 C53 0(2) . .
C51 C52 C53 C54 -3(2) . .
C52 C53 C54 C55 3(2) . .
C53 C54 C55 C56 0(2) . .
C52 C51 C56 C55 3(2) . .
C54 C55 C56 C51 -3(2) . .
C59 C57 C58 C59 -1(2) . 2_756
C58 C57 C59 C58 1(2) . 2_756
C61 C60 C62 C61 -2(2) 2_666 .
C60 C61 C62 C60 2(2) 2_666 .
